data_2103126
loop_
_publ_author_name
'Farrell, Dorcas M. M.'
'Ferguson, George'
'Lough, Alan J.'
'Glidewell, Christopher'

_publ_section_title
;
Chiral versus racemic building blocks in supramolecular
chemistry: malate salts of organic diamines
;
_journal_issue 3
_journal_name_full 'Acta Crystallographica, Section B'
_journal_page_first 530
_journal_page_last 544
_journal_paper_doi 10.1107/S0108768102000642
_journal_volume 58
_journal_year 2002
_chemical_formula_moiety 'C6 H16 N2, 2(C4 H5 O5)'
_chemical_formula_sum 'C14 H26 N2 O10'
_chemical_formula_weight 382.37
_chemical_name_systematic
;
N,N'-Dimethylpiperazine--(S)-malic acid (1/2)
;
_space_group_IT_number 1
_symmetry_cell_setting triclinic
_symmetry_space_group_name_Hall 'P 1'
_symmetry_space_group_name_H-M 'P 1'
_atom_sites_solution_hydrogens geom
_atom_sites_solution_primary direct
_atom_sites_solution_secondary difmap
_cell_angle_alpha 70.345(2)
_cell_angle_beta 74.500(2)
_cell_angle_gamma 87.435(3)
_cell_formula_units_Z 1
_cell_length_a 5.8757(3)
_cell_length_b 7.8751(4)
_cell_length_c 10.6165(7)
_cell_measurement_reflns_used 1913
_cell_measurement_temperature 293(2)
_cell_measurement_theta_max 27.55
_cell_measurement_theta_min 2.75
_cell_volume 445.24(4)
_computing_cell_refinement 'DENZO-SMN (Otwinowski & Minor, 1997)'
_computing_data_collection 'Kappa-CCD server software (Nonius, 1997)'
_computing_data_reduction 'DENZO-SMN (Otwinowski & Minor, 1997)'
_computing_molecular_graphics 'PLATON (Spek, 2001)'
_computing_publication_material 'SHELXL-97 (Sheldrick, 1997b) and PRPKAPPA (Ferguson, 1999)'
_computing_structure_refinement 'SHELXL-97 (Sheldrick, 1997b)'
_computing_structure_solution 'SHELXS-97 (Sheldrick, 1997a)'
_diffrn_ambient_temperature 293(2)
_diffrn_measured_fraction_theta_full 0.991
_diffrn_measured_fraction_theta_max 0.991
_diffrn_measurement_device_type Kappa-CCD
_diffrn_measurement_method '\f scans, and \w scans with \k offsets'
_diffrn_radiation_monochromator graphite
_diffrn_radiation_source 'fine-focus sealed X-ray tube'
_diffrn_radiation_type 'Mo K\a'
_diffrn_radiation_wavelength 0.71073
_diffrn_reflns_av_R_equivalents 0.065
_diffrn_reflns_av_sigmaI/netI 0.0621
_diffrn_reflns_limit_h_max 7
_diffrn_reflns_limit_h_min 0
_diffrn_reflns_limit_k_max 10
_diffrn_reflns_limit_k_min -10
_diffrn_reflns_limit_l_max 13
_diffrn_reflns_limit_l_min -12
_diffrn_reflns_number 6309
_diffrn_reflns_theta_full 27.55
_diffrn_reflns_theta_max 27.55
_diffrn_reflns_theta_min 2.75
_diffrn_standards_decay_% 0
_exptl_absorpt_coefficient_mu 0.122
_exptl_absorpt_correction_T_max 0.9844
_exptl_absorpt_correction_T_min 0.9587
_exptl_absorpt_correction_type multi-scan
_exptl_absorpt_process_details 'DENZO-SMN (Otwinowski & Minor, 1997)'
_exptl_crystal_colour colourless
_exptl_crystal_density_diffrn 1.426
_exptl_crystal_density_method 'not measured'
_exptl_crystal_description plate
_exptl_crystal_F_000 204
_exptl_crystal_size_max 0.35
_exptl_crystal_size_mid 0.27
_exptl_crystal_size_min 0.13
_refine_diff_density_max 0.186
_refine_diff_density_min -0.152
_refine_ls_extinction_coef 0.106(18)
_refine_ls_extinction_expression Fc^*^=kFc[1+0.001xFc^2^\l^3^/sin(2\q)]^-1/4^
_refine_ls_extinction_method SHELXL
_refine_ls_goodness_of_fit_ref 0.978
_refine_ls_hydrogen_treatment constr
_refine_ls_matrix_type full
_refine_ls_number_parameters 242
_refine_ls_number_reflns 2041
_refine_ls_number_restraints 3
_refine_ls_restrained_S_all 0.977
_refine_ls_R_factor_all 0.0676
_refine_ls_R_factor_gt 0.0410
_refine_ls_shift/su_max 0.000
_refine_ls_shift/su_mean 0.000
_refine_ls_structure_factor_coef Fsqd
_refine_ls_weighting_details 'w=1/[\s^2^(Fo^2^)+(0.0602P)^2^] where P=(Fo^2^+2Fc^2^)/3'
_refine_ls_weighting_scheme calc
_refine_ls_wR_factor_gt 0.0978
_refine_ls_wR_factor_ref 0.1109
_reflns_number_gt 1476
_reflns_number_total 2041
_reflns_threshold_expression >2\s(I)
_cod_data_source_file na0134.cif
_cod_depositor_comments
;
The following automatic conversions were performed:
'_exptl_absorpt_correction_type' value 'Multi-scan' changed to
'multi-scan' according to
'/home/saulius/struct/CIF-dictionaries/cif_core.dic' dictionary named
'cif_core.dic' version 2.4.1 from 2010-06-29.

Automatic conversion script
Id: cif_fix_enum 1527 2010-12-29 10:47:43Z saulius 
;
_cod_original_sg_symbol_H-M P1
_cod_database_code 2103126

loop_
_symmetry_equiv_pos_as_xyz
'x, y, z'

loop_
_atom_site_label
_atom_site_fract_x
_atom_site_fract_y
_atom_site_fract_z
_atom_site_U_iso_or_equiv
_atom_site_adp_type
_atom_site_calc_flag
_atom_site_refinement_flags
_atom_site_occupancy
_atom_site_type_symbol
O11 0.1017(4) 0.2619(4) 0.7792(2) 0.0531(7) Uani d . 1 O
O12 -0.1490(4) 0.2068(4) 0.9857(3) 0.0618(8) Uani d . 1 O
O13 -0.1483(5) 0.1815(4) 1.2248(3) 0.0660(8) Uani d . 1 O
O14 0.1033(6) 0.2531(5) 1.3185(3) 0.0791(10) Uani d . 1 O
O15 0.4739(4) 0.2495(4) 0.8703(2) 0.0543(7) Uani d . 1 O
C11 0.0599(6) 0.2269(5) 0.9051(4) 0.0406(8) Uani d . 1 C
C12 0.2603(5) 0.1972(5) 0.9771(3) 0.0379(7) Uani d . 1 C
C13 0.2426(6) 0.3012(5) 1.0762(3) 0.0443(8) Uani d . 1 C
C14 0.0591(7) 0.2410(5) 1.2163(4) 0.0457(9) Uani d . 1 C
O21 0.9097(4) 0.7161(4) 0.2286(3) 0.0514(7) Uani d . 1 O
O22 1.1659(4) 0.7450(3) 0.0268(3) 0.0438(6) Uani d . 1 O
O23 1.1703(4) 0.7377(4) -0.2070(3) 0.0621(8) Uani d . 1 O
O24 0.9014(6) 0.7595(5) -0.3180(3) 0.0743(10) Uani d . 1 O
O25 0.5447(4) 0.7033(5) 0.1388(3) 0.0622(8) Uani d . 1 O
C21 0.9589(5) 0.7193(4) 0.1065(3) 0.0342(7) Uani d . 1 C
C22 0.7605(5) 0.6852(5) 0.0484(3) 0.0388(7) Uani d . 1 C
C23 0.7780(5) 0.8086(5) -0.1011(3) 0.0427(7) Uani d . 1 C
C24 0.9540(6) 0.7641(5) -0.2180(4) 0.0464(9) Uani d . 1 C
N1 0.4785(5) 0.6850(4) 0.4166(3) 0.0403(7) Uani d . 1 N
N4 0.5214(5) 0.3149(4) 0.5834(3) 0.0437(7) Uani d . 1 N
C2 0.2957(6) 0.5420(5) 0.4492(4) 0.0435(8) Uani d . 1 C
C3 0.4014(7) 0.3610(5) 0.4704(4) 0.0460(9) Uani d . 1 C
C5 0.7014(6) 0.4597(5) 0.5537(4) 0.0475(9) Uani d . 1 C
C6 0.5962(6) 0.6408(5) 0.5317(4) 0.0478(9) Uani d . 1 C
C7 0.3747(8) 0.8657(6) 0.3894(5) 0.0652(12) Uani d . 1 C
C8 0.6309(8) 0.1370(6) 0.6045(4) 0.0646(12) Uani d . 1 C
H13 -0.1506 0.1756 1.1494 0.099 Uiso calc R 1 H
H15 0.5841 0.2471 0.9046 0.081 Uiso calc R 1 H
H12A 0.2615 0.0681 1.0286 0.045 Uiso calc R 1 H
H13A 0.2145 0.4254 1.0277 0.053 Uiso calc R 1 H
H13B 0.3963 0.3017 1.0937 0.053 Uiso calc R 1 H
H23 1.1814 0.7548 -0.1367 0.093 Uiso calc R 1 H
H25 0.4401 0.7193 0.0987 0.093 Uiso calc R 1 H
H22A 0.7660 0.5600 0.0499 0.047 Uiso calc R 1 H
H23A 0.6225 0.8088 -0.1165 0.051 Uiso calc R 1 H
H23B 0.8169 0.9305 -0.1084 0.051 Uiso calc R 1 H
H1 0.5897 0.6861 0.3380 0.048 Uiso calc R 1 H
H4 0.4108 0.3089 0.6636 0.052 Uiso calc R 1 H
H2A 0.2216 0.5694 0.3737 0.052 Uiso calc R 1 H
H2B 0.1747 0.5388 0.5326 0.052 Uiso calc R 1 H
H3A 0.2777 0.2695 0.4933 0.055 Uiso calc R 1 H
H3B 0.5146 0.3618 0.3849 0.055 Uiso calc R 1 H
H5A 0.8255 0.4637 0.4713 0.057 Uiso calc R 1 H
H5B 0.7721 0.4319 0.6306 0.057 Uiso calc R 1 H
H6A 0.4813 0.6405 0.6166 0.057 Uiso calc R 1 H
H6B 0.7196 0.7325 0.5091 0.057 Uiso calc R 1 H
H7A 0.2661 0.8711 0.4733 0.098 Uiso calc R 1 H
H7B 0.2923 0.8848 0.3193 0.098 Uiso calc R 1 H
H7C 0.4987 0.9576 0.3581 0.098 Uiso calc R 1 H
H8A 0.7399 0.1372 0.5191 0.097 Uiso calc R 1 H
H8B 0.5097 0.0434 0.6335 0.097 Uiso calc R 1 H
H8C 0.7138 0.1154 0.6747 0.097 Uiso calc R 1 H

loop_
_atom_site_aniso_label
_atom_site_aniso_U_11
_atom_site_aniso_U_22
_atom_site_aniso_U_33
_atom_site_aniso_U_12
_atom_site_aniso_U_13
_atom_site_aniso_U_23
O11 0.0340(14) 0.094(2) 0.0326(16) 0.0004(12) -0.0101(11) -0.0210(13)
O12 0.0277(14) 0.120(2) 0.0406(16) -0.0036(14) -0.0075(11) -0.0312(15)
O13 0.0463(17) 0.116(2) 0.0355(15) -0.0174(15) -0.0021(12) -0.0288(15)
O14 0.067(2) 0.141(3) 0.0486(18) 0.0042(18) -0.0172(15) -0.0554(19)
O15 0.0291(14) 0.101(2) 0.0328(15) 0.0007(13) -0.0055(11) -0.0238(13)
C11 0.0322(19) 0.056(2) 0.0351(19) 0.0007(14) -0.0082(15) -0.0173(14)
C12 0.0299(15) 0.0521(19) 0.0288(16) 0.0049(13) -0.0050(12) -0.0127(14)
C13 0.0393(16) 0.057(2) 0.0399(18) -0.0003(14) -0.0116(13) -0.0201(15)
C14 0.045(2) 0.062(2) 0.036(2) 0.0085(16) -0.0134(15) -0.0230(16)
O21 0.0395(15) 0.0864(18) 0.0327(15) 0.0006(12) -0.0118(11) -0.0237(12)
O22 0.0289(13) 0.0655(15) 0.0386(14) 0.0017(10) -0.0090(10) -0.0196(11)
O23 0.0380(14) 0.109(2) 0.0451(17) 0.0148(15) -0.0070(12) -0.0380(16)
O24 0.063(2) 0.129(3) 0.0429(18) 0.0071(17) -0.0163(15) -0.0428(18)
O25 0.0261(13) 0.131(2) 0.0306(14) -0.0009(14) -0.0066(11) -0.0280(14)
C21 0.0295(17) 0.0423(17) 0.0292(17) 0.0032(12) -0.0080(13) -0.0103(12)
C22 0.0289(15) 0.0534(19) 0.0322(16) -0.0018(13) -0.0071(12) -0.0126(14)
C23 0.0330(14) 0.063(2) 0.0333(16) 0.0060(14) -0.0112(12) -0.0164(14)
C24 0.0382(19) 0.065(2) 0.0340(19) 0.0025(16) -0.0091(15) -0.0149(15)
N1 0.0300(14) 0.0571(17) 0.0318(15) -0.0021(12) -0.0013(11) -0.0174(12)
N4 0.0424(17) 0.0572(18) 0.0291(15) 0.0027(13) -0.0059(12) -0.0143(12)
C2 0.0295(18) 0.064(2) 0.0348(19) -0.0036(14) -0.0056(15) -0.0152(15)
C3 0.048(2) 0.060(2) 0.033(2) -0.0056(17) -0.0127(16) -0.0167(15)
C5 0.0302(18) 0.078(3) 0.0326(19) -0.0056(16) -0.0090(15) -0.0155(16)
C6 0.0386(19) 0.072(2) 0.035(2) -0.0124(16) -0.0056(15) -0.0235(17)
C7 0.068(3) 0.064(3) 0.053(3) 0.011(2) -0.002(2) -0.018(2)
C8 0.071(3) 0.070(3) 0.042(2) 0.017(2) -0.003(2) -0.0155(18)

loop_
_atom_type_symbol
_atom_type_description
_atom_type_scat_dispersion_real
_atom_type_scat_dispersion_imag
_atom_type_scat_source
C C 0.0033 0.0016 'International Tables Vol C Tables 4.2.6.8 and 6.1.1.4'
H H 0.0000 0.0000 'International Tables Vol C Tables 4.2.6.8 and 6.1.1.4'
N N 0.0061 0.0033 'International Tables Vol C Tables 4.2.6.8 and 6.1.1.4'
O O 0.0106 0.0060 'International Tables Vol C Tables 4.2.6.8 and 6.1.1.4'

loop_
_geom_angle_atom_site_label_1
_geom_angle_atom_site_label_2
_geom_angle_atom_site_label_3
_geom_angle
_geom_angle_publ_flag
C14 O13 H13 109.5 no
C12 O15 H15 109.5 no
O11 C11 O12 123.3(3) no
O11 C11 C12 121.3(3) no
O12 C11 C12 115.3(3) no
O15 C12 C13 109.7(3) no
O15 C12 C11 106.5(3) no
C13 C12 C11 114.6(2) no
O15 C12 H12A 108.6 no
C13 C12 H12A 108.6 no
C11 C12 H12A 108.6 no
C12 C13 C14 119.9(3) no
C12 C13 H13A 107.4 no
C14 C13 H13A 107.4 no
C12 C13 H13B 107.4 no
C14 C13 H13B 107.4 no
H13A C13 H13B 106.9 no
O14 C14 O13 120.1(4) no
O14 C14 C13 120.7(4) no
O13 C14 C13 119.1(3) no
C24 O23 H23 109.5 no
C22 O25 H25 109.5 no
O21 C21 O22 124.0(3) no
O21 C21 C22 118.9(3) no
O22 C21 C22 117.0(3) no
O25 C22 C21 107.6(3) no
O25 C22 C23 110.8(2) no
C21 C22 C23 114.3(3) no
O25 C22 H22A 108.0 no
C21 C22 H22A 108.0 no
C23 C22 H22A 108.0 no
C24 C23 C22 117.8(3) no
C24 C23 H23A 107.9 no
C22 C23 H23A 107.9 no
C24 C23 H23B 107.9 no
C22 C23 H23B 107.9 no
H23A C23 H23B 107.2 no
O24 C24 O23 121.1(4) no
O24 C24 C23 122.1(3) no
O23 C24 C23 116.8(3) no
C2 N1 C7 110.8(3) no
C2 N1 C6 109.4(3) no
C7 N1 C6 112.4(3) no
C2 N1 H1 108.0 no
C7 N1 H1 108.0 no
C6 N1 H1 108.0 no
C5 N4 C3 109.9(3) no
C5 N4 C8 110.6(3) no
C3 N4 C8 112.1(3) no
C5 N4 H4 108.0 no
C3 N4 H4 108.0 no
C8 N4 H4 108.0 no
N1 C2 C3 111.0(3) no
N1 C2 H2A 109.4 no
C3 C2 H2A 109.4 no
N1 C2 H2B 109.4 no
C3 C2 H2B 109.4 no
H2A C2 H2B 108.0 no
N4 C3 C2 111.3(3) no
N4 C3 H3A 109.4 no
C2 C3 H3A 109.4 no
N4 C3 H3B 109.4 no
C2 C3 H3B 109.4 no
H3A C3 H3B 108.0 no
N4 C5 C6 111.8(3) no
N4 C5 H5A 109.2 no
C6 C5 H5A 109.2 no
N4 C5 H5B 109.2 no
C6 C5 H5B 109.2 no
H5A C5 H5B 107.9 no
N1 C6 C5 110.5(3) no
N1 C6 H6A 109.5 no
C5 C6 H6A 109.5 no
N1 C6 H6B 109.5 no
C5 C6 H6B 109.5 no
H6A C6 H6B 108.1 no
N1 C7 H7A 109.5 no
N1 C7 H7B 109.5 no
H7A C7 H7B 109.5 no
N1 C7 H7C 109.5 no
H7A C7 H7C 109.5 no
H7B C7 H7C 109.5 no
N4 C8 H8A 109.5 no
N4 C8 H8B 109.5 no
H8A C8 H8B 109.5 no
N4 C8 H8C 109.5 no
H8A C8 H8C 109.5 no
H8B C8 H8C 109.5 no

loop_
_geom_bond_atom_site_label_1
_geom_bond_atom_site_label_2
_geom_bond_distance
_geom_bond_publ_flag
O11 C11 1.227(4) no
O12 C11 1.276(4) no
O13 C14 1.295(5) no
O13 H13 0.82 no
O14 C14 1.215(5) no
O15 C12 1.415(4) no
O15 H15 0.82 no
C11 C12 1.537(5) no
C12 C13 1.518(4) no
C12 H12A 0.98 no
C13 C14 1.521(5) no
C13 H13A 0.97 no
C13 H13B 0.97 no
O21 C21 1.242(4) no
O22 C21 1.262(4) no
O23 C24 1.308(5) no
O23 H23 0.82 no
O24 C24 1.194(5) no
O25 C22 1.405(4) no
O25 H25 0.82 no
C21 C22 1.528(5) no
C22 C23 1.536(4) no
C22 H22A 0.98 no
C23 C24 1.519(4) no
C23 H23A 0.97 no
C23 H23B 0.97 no
N1 C2 1.480(4) no
N1 C7 1.490(5) no
N1 C6 1.496(5) no
N1 H1 0.91 no
N4 C5 1.485(5) no
N4 C3 1.485(5) no
N4 C8 1.488(5) no
N4 H4 0.91 no
C2 C3 1.499(5) no
C2 H2A 0.97 no
C2 H2B 0.97 no
C3 H3A 0.97 no
C3 H3B 0.97 no
C5 C6 1.499(5) no
C5 H5A 0.97 no
C5 H5B 0.97 no
C6 H6A 0.97 no
C6 H6B 0.97 no
C7 H7A 0.96 no
C7 H7B 0.96 no
C7 H7C 0.96 no
C8 H8A 0.96 no
C8 H8B 0.96 no
C8 H8C 0.96 no

loop_
_geom_hbond_atom_site_label_D
_geom_hbond_atom_site_label_H
_geom_hbond_atom_site_label_A
_geom_hbond_site_symmetry_A
_geom_hbond_distance_DH
_geom_hbond_distance_HA
_geom_hbond_distance_DA
_geom_hbond_angle_DHA
_geom_hbond_publ_flag
O13 H13 O12 . 0.82 1.67 2.480(4) 169 y
O15 H15 O12 1_655 0.82 1.95 2.763(4) 172 y
O23 H23 O22 . 0.82 1.69 2.494(4) 167 y
O25 H25 O22 1_455 0.82 1.94 2.751(3) 173 y
N1 H1 O21 . 0.91 1.90 2.736(4) 151 y
N1 H1 O25 . 0.91 2.16 2.824(4) 129 y
N4 H4 O11 . 0.91 1.87 2.710(4) 152 y
N4 H4 O15 . 0.91 2.21 2.849(4) 126 y
C6 H6A O23 1_456 0.97 2.54 3.476(5) 163 y
C7 H7A O24 1_456 0.96 2.57 3.453(6) 153 y
C7 H7C O13 1_664 0.96 2.55 3.489(6) 167 y
C8 H8A O14 1_654 0.96 2.52 3.408(5) 153 y

loop_
_geom_torsion_atom_site_label_1
_geom_torsion_atom_site_label_2
_geom_torsion_atom_site_label_3
_geom_torsion_atom_site_label_4
_geom_torsion
_geom_torsion_publ_flag
O11 C11 C12 O15 10.1(4) no
O12 C11 C12 O15 -172.1(3) no
O11 C11 C12 C13 131.6(3) no
O12 C11 C12 C13 -50.6(4) no
O15 C12 C13 C14 -166.3(3) no
C11 C12 C13 C14 73.9(4) no
C12 C13 C14 O14 143.7(4) no
C12 C13 C14 O13 -38.3(5) no
O21 C21 C22 O25 15.5(4) no
O22 C21 C22 O25 -166.2(3) no
O21 C21 C22 C23 139.1(3) no
O22 C21 C22 C23 -42.6(4) no
O25 C22 C23 C24 -160.1(3) no
C21 C22 C23 C24 78.1(4) no
C22 C23 C24 O24 132.3(4) no
C22 C23 C24 O23 -50.4(5) no
C7 N1 C2 C3 177.5(3) no
C6 N1 C2 C3 -58.0(3) no
C5 N4 C3 C2 -55.6(4) no
C8 N4 C3 C2 -179.0(3) no
N1 C2 C3 N4 58.0(4) no
C3 N4 C5 C6 55.6(4) no
C8 N4 C5 C6 179.9(3) no
C2 N1 C6 C5 57.3(3) no
C7 N1 C6 C5 -179.0(3) no
N4 C5 C6 N1 -57.1(4) no

loop_
_cod_related_entry_id
_cod_related_entry_database
_cod_related_entry_code
1 ChemSpider 21188383
